data_7050614
loop_
_publ_author_name
'Cole, Marcus L.'
'Junk, Peter C.'

_publ_section_title
;
 Synthesis and structure of the first non ?ate? heteroleptic lanthanoid
 complexes bearing monoanionic 2-amidopyridine ligands
;
_journal_issue 7
_journal_name_full 'New Journal of Chemistry'
_journal_page_first 1032
_journal_paper_doi 10.1039/b304197b
_journal_volume 27
_journal_year 2003
_chemical_formula_sum 'C11 H19 N2 Na O0.5 Si'
_chemical_formula_weight 476.72
_chemical_name_common '[{Na(AMPTMS)(THF)0.5}n]'
_space_group_IT_number 15
_symmetry_cell_setting monoclinic
_symmetry_space_group_name_Hall '-C 2yc'
_symmetry_space_group_name_H-M 'C 1 2/c 1'
_atom_sites_solution_hydrogens geom
_atom_sites_solution_primary direct
_atom_sites_solution_secondary difmap
_audit_creation_method SHELXL-97
_cell_angle_alpha 90.00
_cell_angle_beta 110.03(3)
_cell_angle_gamma 90.00
_cell_formula_units_Z 32
_cell_length_a 33.348(7)
_cell_length_b 11.020(2)
_cell_length_c 32.188(6)
_cell_measurement_temperature 123(2)
_cell_volume 11113(4)
_computing_cell_refinement DENZO-SMN
_computing_data_collection 'Nonius Collect'
_computing_data_reduction 'X -Seed'
_computing_molecular_graphics 'X-Seed / POV-Ray'
_computing_publication_material 'Microsoft Office 2000'
_computing_structure_refinement 'SHELXL-97 (Sheldrick, 1997)'
_computing_structure_solution 'SHELXS-97 (Sheldrick, 1990)'
_diffrn_ambient_temperature 123(2)
_diffrn_measured_fraction_theta_full 0.959
_diffrn_measured_fraction_theta_max 0.959
_diffrn_measurement_device_type 'Nonius Kappa CCD'
_diffrn_measurement_method 'psi and omega scans'
_diffrn_radiation_monochromator graphite
_diffrn_radiation_source 'fine-focus sealed tube'
_diffrn_radiation_type MoK\a
_diffrn_radiation_wavelength 0.71073
_diffrn_reflns_av_R_equivalents 0.2635
_diffrn_reflns_av_sigmaI/netI 0.3060
_diffrn_reflns_limit_h_max 43
_diffrn_reflns_limit_h_min -40
_diffrn_reflns_limit_k_max 14
_diffrn_reflns_limit_k_min -12
_diffrn_reflns_limit_l_max 32
_diffrn_reflns_limit_l_min -42
_diffrn_reflns_number 52435
_diffrn_reflns_theta_full 28.01
_diffrn_reflns_theta_max 28.01
_diffrn_reflns_theta_min 2.49
_exptl_absorpt_coefficient_mu 0.178
_exptl_absorpt_correction_T_max 0.9824
_exptl_absorpt_correction_T_min 0.9652
_exptl_absorpt_correction_type empirical
_exptl_absorpt_process_details 'performed as part of the DENZO-SMN package'
_exptl_crystal_colour colourless
_exptl_crystal_density_diffrn 1.140
_exptl_crystal_density_method 'not measured'
_exptl_crystal_description 'fine needles'
_exptl_crystal_F_000 4096
_exptl_crystal_size_max 0.20
_exptl_crystal_size_mid 0.10
_exptl_crystal_size_min 0.10
_refine_diff_density_max 0.424
_refine_diff_density_min -0.436
_refine_diff_density_rms 0.095
_refine_ls_extinction_coef 0.00120(14)
_refine_ls_extinction_expression
;
Fc^*^=kFc[1+0.001xFc^2^\l^3^/sin(2\q)]^-1/4^
;
_refine_ls_extinction_method SHELXL
_refine_ls_goodness_of_fit_ref 0.939
_refine_ls_hydrogen_treatment mixed
_refine_ls_matrix_type full
_refine_ls_number_parameters 578
_refine_ls_number_reflns 12887
_refine_ls_number_restraints 0
_refine_ls_restrained_S_all 0.939
_refine_ls_R_factor_all 0.2984
_refine_ls_R_factor_gt 0.0972
_refine_ls_shift/su_max 0.010
_refine_ls_shift/su_mean 0.000
_refine_ls_structure_factor_coef Fsqd
_refine_ls_weighting_details
;
calc w=1/[\s^2^(Fo^2^)+(0.1068P)^2^+0.0000P] where P=(Fo^2^+2Fc^2^)/3
;
_refine_ls_weighting_scheme calc
_refine_ls_wR_factor_gt 0.1909
_refine_ls_wR_factor_ref 0.2699
_reflns_number_gt 4164
_reflns_number_total 12887
_reflns_threshold_expression >2sigma(I)
_cod_data_source_file b304197b.txt
_cod_data_source_block compound1
_cod_original_sg_symbol_H-M C2/c
_cod_database_code 7050614

loop_
_symmetry_equiv_pos_as_xyz
'x, y, z'
'-x, y, -z+1/2'
'x+1/2, y+1/2, z'
'-x+1/2, y+1/2, -z+1/2'
'-x, -y, -z'
'x, -y, z-1/2'
'-x+1/2, -y+1/2, -z'
'x+1/2, -y+1/2, z-1/2'

loop_
_atom_site_label
_atom_site_type_symbol
_atom_site_fract_x
_atom_site_fract_y
_atom_site_fract_z
_atom_site_U_iso_or_equiv
_atom_site_adp_type
_atom_site_occupancy
_atom_site_symmetry_multiplicity
_atom_site_calc_flag
_atom_site_refinement_flags
_atom_site_disorder_assembly
_atom_site_disorder_group
Si1A Si 0.21636(6) 0.28674(16) 0.36663(5) 0.0448(5) Uani 1 1 d . . .
Si1C Si 0.37674(6) -0.00352(15) 0.31754(5) 0.0486(5) Uani 1 1 d . . .
Si1D Si 0.48787(6) 0.54819(15) 0.33287(5) 0.0429(5) Uani 1 1 d . . .
Na5 Na 0.5000 0.3040(2) 0.2500 0.0354(8) Uani 1 2 d S . .
Na1 Na 0.2500 0.2500 0.5000 0.0341(8) Uani 1 2 d S . .
Si1B Si 0.43152(5) 0.16639(17) 0.48132(5) 0.0499(5) Uani 1 1 d . . .
Na2 Na 0.32018(7) 0.28018(18) 0.44971(6) 0.0393(6) Uani 1 1 d . . .
Na4 Na 0.42722(6) 0.27229(19) 0.29557(6) 0.0389(6) Uani 1 1 d . . .
Na3 Na 0.37272(7) 0.28660(19) 0.37184(6) 0.0439(6) Uani 1 1 d . . .
O1 O 0.30987(11) 0.3945(3) 0.50667(11) 0.0374(10) Uani 1 1 d . . .
N1D N 0.50581(13) 0.1993(4) 0.32053(14) 0.0334(11) Uani 1 1 d . . .
N1C N 0.35094(14) 0.3429(4) 0.29195(14) 0.0375(12) Uani 1 1 d . . .
N1A N 0.28507(13) 0.0893(4) 0.46846(13) 0.0309(11) Uani 1 1 d . . .
C1D C 0.51022(18) 0.3092(5) 0.34114(18) 0.0365(14) Uani 1 1 d . . .
C5A C 0.30011(18) -0.0240(5) 0.47970(18) 0.0385(15) Uani 1 1 d . . .
C4A C 0.2892(2) -0.1197(5) 0.4502(2) 0.0511(17) Uani 1 1 d . . .
H4A H 0.3003 -0.1987 0.4590 0.061 Uiso 1 1 calc R . .
C1C C 0.34419(17) 0.2207(6) 0.28623(16) 0.0348(14) Uani 1 1 d . . .
C2D C 0.53706(17) 0.3160(6) 0.38714(17) 0.0423(16) Uani 1 1 d . . .
H2D H 0.5410 0.3914 0.4023 0.051 Uiso 1 1 calc R . .
C3A C 0.2619(2) -0.0979(6) 0.40765(19) 0.0520(17) Uani 1 1 d . . .
H3A H 0.2543 -0.1625 0.3869 0.062 Uiso 1 1 calc R . .
C1A C 0.25753(17) 0.1139(5) 0.42618(17) 0.0319(13) Uani 1 1 d . . .
C4C C 0.2849(2) 0.3866(7) 0.2338(2) 0.0591(19) Uani 1 1 d . . .
H4C H 0.2651 0.4448 0.2168 0.071 Uiso 1 1 calc R . .
C5C C 0.3219(2) 0.4221(6) 0.26653(18) 0.0430(16) Uani 1 1 d . . .
C2A C 0.24579(18) 0.0148(5) 0.39520(17) 0.0366(14) Uani 1 1 d . . .
H2A H 0.2267 0.0283 0.3660 0.044 Uiso 1 1 calc R . .
C2C C 0.30635(18) 0.1789(6) 0.25237(18) 0.0458(16) Uani 1 1 d . . .
H2C H 0.3010 0.0944 0.2476 0.055 Uiso 1 1 calc R . .
C6 C 0.3561(2) 0.3686(6) 0.16524(19) 0.0558(18) Uani 1 1 d . . .
H6A H 0.3346 0.3768 0.1801 0.067 Uiso 1 1 calc R . .
H6B H 0.3488 0.4248 0.1397 0.067 Uiso 1 1 calc R . .
C4 C 0.29759(19) 0.5188(5) 0.49463(18) 0.0430(16) Uani 1 1 d . . .
H4B H 0.2669 0.5307 0.4900 0.052 Uiso 1 1 calc R . .
H4D H 0.3027 0.5404 0.4670 0.052 Uiso 1 1 calc R . .
C3D C 0.55675(19) 0.2143(7) 0.4086(2) 0.0548(18) Uani 1 1 d . . .
H3D H 0.5738 0.2191 0.4390 0.066 Uiso 1 1 calc R . .
C3C C 0.2774(2) 0.2636(7) 0.22656(18) 0.061(2) Uani 1 1 d . . .
H3C H 0.2524 0.2366 0.2038 0.073 Uiso 1 1 calc R . .
C1 C 0.3444(2) 0.3956(6) 0.54910(18) 0.0566(18) Uani 1 1 d . . .
H1A H 0.3665 0.3351 0.5494 0.068 Uiso 1 1 calc R . .
H1B H 0.3335 0.3765 0.5733 0.068 Uiso 1 1 calc R . .
C5D C 0.52662(18) 0.0999(5) 0.3430(2) 0.0427(15) Uani 1 1 d . . .
C8 C 0.3873(2) 0.1814(5) 0.1932(2) 0.0515(17) Uani 1 1 d . . .
H8A H 0.3699 0.1447 0.2094 0.062 Uiso 1 1 calc R . .
H8B H 0.4049 0.1171 0.1864 0.062 Uiso 1 1 calc R . .
C4D C 0.55237(19) 0.1040(6) 0.3869(2) 0.0517(18) Uani 1 1 d . . .
H4D1 H 0.5666 0.0334 0.4017 0.062 Uiso 1 1 calc R . .
C5 C 0.40064(19) 0.3905(5) 0.19698(19) 0.0494(17) Uani 1 1 d . . .
H5A H 0.4198 0.4151 0.1808 0.059 Uiso 1 1 calc R . .
H5B H 0.4006 0.4553 0.2183 0.059 Uiso 1 1 calc R . .
C2 C 0.3620(2) 0.5184(7) 0.5541(2) 0.074(2) Uani 1 1 d . . .
H2B H 0.3837 0.5263 0.5396 0.089 Uiso 1 1 calc R . .
H2E H 0.3752 0.5404 0.5857 0.089 Uiso 1 1 calc R . .
C7 C 0.3592(2) 0.2415(6) 0.1515(2) 0.067(2) Uani 1 1 d . . .
H7A H 0.3723 0.2378 0.1282 0.080 Uiso 1 1 calc R . .
H7B H 0.3308 0.2026 0.1404 0.080 Uiso 1 1 calc R . .
C3 C 0.3244(3) 0.5952(6) 0.5320(2) 0.080(3) Uani 1 1 d . . .
H3B H 0.3329 0.6715 0.5210 0.096 Uiso 1 1 calc R . .
H3E H 0.3089 0.6152 0.5524 0.096 Uiso 1 1 calc R . .
O2 O 0.41457(12) 0.2777(3) 0.21960(11) 0.0409(10) Uani 1 1 d . . .
N2B N 0.39300(14) 0.2671(4) 0.45202(13) 0.0357(12) Uani 1 1 d . . .
N2A N 0.24475(14) 0.2286(4) 0.41770(13) 0.0347(11) Uani 1 1 d . . .
N2D N 0.49000(13) 0.4028(4) 0.31584(13) 0.0341(11) Uani 1 1 d . . .
N2C N 0.37526(13) 0.1505(4) 0.31374(13) 0.0312(11) Uani 1 1 d . . .
C1B C 0.3952(2) 0.3888(6) 0.4520(2) 0.0492(18) Uani 1 1 d . . .
C5B C 0.3589(4) 0.5699(7) 0.4196(3) 0.089(3) Uani 1 1 d . . .
C6A C 0.32872(19) -0.0412(5) 0.52698(18) 0.0526(17) Uani 1 1 d . . .
H6A1 H 0.3417 0.0367 0.5391 0.079 Uiso 1 1 calc R . .
H6A2 H 0.3512 -0.0997 0.5282 0.079 Uiso 1 1 calc R . .
H6A3 H 0.3119 -0.0716 0.5444 0.079 Uiso 1 1 calc R . .
C6D C 0.5202(2) -0.0155(5) 0.3160(2) 0.065(2) Uani 1 1 d . . .
H6D1 H 0.4896 -0.0285 0.3006 0.098 Uiso 1 1 calc R . .
H6D2 H 0.5320 -0.0843 0.3357 0.098 Uiso 1 1 calc R . .
H6D3 H 0.5348 -0.0084 0.2944 0.098 Uiso 1 1 calc R . .
C6C C 0.3319(2) 0.5559(6) 0.2746(2) 0.065(2) Uani 1 1 d . . .
H6C1 H 0.3471 0.5696 0.3062 0.098 Uiso 1 1 calc R . .
H6C2 H 0.3053 0.6025 0.2652 0.098 Uiso 1 1 calc R . .
H6C3 H 0.3498 0.5822 0.2577 0.098 Uiso 1 1 calc R . .
C6B C 0.3174(4) 0.6189(7) 0.3844(3) 0.139(5) Uani 1 1 d . . .
H6B1 H 0.3156 0.5895 0.3551 0.209 Uiso 1 1 calc R . .
H6B2 H 0.3179 0.7078 0.3846 0.209 Uiso 1 1 calc R . .
H6B3 H 0.2925 0.5903 0.3913 0.209 Uiso 1 1 calc R . .
N1B N 0.3605(2) 0.4471(5) 0.42213(17) 0.0583(16) Uani 1 1 d . . .
C8D C 0.4557(2) 0.6373(5) 0.28342(18) 0.0538(17) Uani 1 1 d . . .
H8D1 H 0.4674 0.6260 0.2596 0.081 Uiso 1 1 calc R . .
H8D2 H 0.4567 0.7235 0.2912 0.081 Uiso 1 1 calc R . .
H8D3 H 0.4260 0.6091 0.2735 0.081 Uiso 1 1 calc R . .
C8B C 0.40715(19) 0.0119(5) 0.46917(19) 0.0548(18) Uani 1 1 d . . .
H8B1 H 0.3837 0.0054 0.4809 0.082 Uiso 1 1 calc R . .
H8B2 H 0.4288 -0.0495 0.4832 0.082 Uiso 1 1 calc R . .
H8B3 H 0.3962 -0.0012 0.4371 0.082 Uiso 1 1 calc R . .
C7D C 0.54123(19) 0.6264(5) 0.3543(2) 0.0580(19) Uani 1 1 d . . .
H7D1 H 0.5603 0.5810 0.3795 0.087 Uiso 1 1 calc R . .
H7D2 H 0.5375 0.7089 0.3637 0.087 Uiso 1 1 calc R . .
H7D3 H 0.5537 0.6300 0.3309 0.087 Uiso 1 1 calc R . .
C8C C 0.4285(2) -0.0478(5) 0.36012(19) 0.0559(18) Uani 1 1 d . . .
H8C1 H 0.4521 -0.0183 0.3513 0.084 Uiso 1 1 calc R . .
H8C2 H 0.4300 -0.1364 0.3628 0.084 Uiso 1 1 calc R . .
H8C3 H 0.4305 -0.0120 0.3886 0.084 Uiso 1 1 calc R . .
C7A C 0.1619(2) 0.2174(7) 0.3393(2) 0.085(3) Uani 1 1 d . . .
H7A1 H 0.1649 0.1298 0.3361 0.127 Uiso 1 1 calc R . .
H7A2 H 0.1484 0.2540 0.3101 0.127 Uiso 1 1 calc R . .
H7A3 H 0.1442 0.2325 0.3576 0.127 Uiso 1 1 calc R . .
C9A C 0.2466(2) 0.2737(6) 0.32796(19) 0.064(2) Uani 1 1 d . . .
H9A1 H 0.2731 0.3204 0.3395 0.096 Uiso 1 1 calc R . .
H9A2 H 0.2292 0.3056 0.2989 0.096 Uiso 1 1 calc R . .
H9A3 H 0.2533 0.1883 0.3251 0.096 Uiso 1 1 calc R . .
C9D C 0.4616(2) 0.5601(6) 0.3760(2) 0.076(2) Uani 1 1 d . . .
H9D1 H 0.4318 0.5339 0.3633 0.113 Uiso 1 1 calc R . .
H9D2 H 0.4626 0.6445 0.3860 0.113 Uiso 1 1 calc R . .
H9D3 H 0.4767 0.5082 0.4013 0.113 Uiso 1 1 calc R . .
C9B C 0.4798(2) 0.1741(7) 0.4638(2) 0.090(3) Uani 1 1 d . . .
H9B1 H 0.4713 0.1582 0.4320 0.135 Uiso 1 1 calc R . .
H9B2 H 0.5007 0.1131 0.4800 0.135 Uiso 1 1 calc R . .
H9B3 H 0.4926 0.2550 0.4702 0.135 Uiso 1 1 calc R . .
C8A C 0.2060(3) 0.4467(6) 0.3731(2) 0.099(3) Uani 1 1 d . . .
H8A1 H 0.1889 0.4547 0.3924 0.149 Uiso 1 1 calc R . .
H8A2 H 0.1905 0.4820 0.3441 0.149 Uiso 1 1 calc R . .
H8A3 H 0.2332 0.4896 0.3864 0.149 Uiso 1 1 calc R . .
C7C C 0.3745(3) -0.0817(6) 0.2650(2) 0.102(3) Uani 1 1 d . . .
H7C1 H 0.3479 -0.0597 0.2414 0.152 Uiso 1 1 calc R . .
H7C2 H 0.3754 -0.1698 0.2695 0.152 Uiso 1 1 calc R . .
H7C3 H 0.3989 -0.0566 0.2568 0.152 Uiso 1 1 calc R . .
C7B C 0.4491(2) 0.1887(7) 0.54287(19) 0.099(3) Uani 1 1 d . . .
H7B1 H 0.4621 0.2692 0.5505 0.148 Uiso 1 1 calc R . .
H7B2 H 0.4701 0.1264 0.5576 0.148 Uiso 1 1 calc R . .
H7B3 H 0.4244 0.1822 0.5526 0.148 Uiso 1 1 calc R . .
C9C C 0.3326(2) -0.0640(7) 0.3354(2) 0.122(4) Uani 1 1 d . . .
H9C1 H 0.3337 -0.1529 0.3360 0.183 Uiso 1 1 calc R . .
H9C2 H 0.3050 -0.0374 0.3145 0.183 Uiso 1 1 calc R . .
H9C3 H 0.3360 -0.0334 0.3650 0.183 Uiso 1 1 calc R . .
C2B C 0.4297(3) 0.4613(8) 0.4799(2) 0.085(3) Uani 1 1 d . . .
H2B1 H 0.4538 0.4241 0.5010 0.102 Uiso 1 1 calc R . .
C3B C 0.4270(4) 0.5905(13) 0.4754(5) 0.141(7) Uani 1 1 d . . .
H3B1 H 0.4499 0.6411 0.4922 0.170 Uiso 1 1 calc R . .
C4B C 0.3905(5) 0.6386(11) 0.4462(6) 0.156(8) Uani 1 1 d . . .
H4B1 H 0.3873 0.7243 0.4446 0.187 Uiso 1 1 calc R . .

loop_
_atom_site_aniso_label
_atom_site_aniso_U_11
_atom_site_aniso_U_22
_atom_site_aniso_U_33
_atom_site_aniso_U_23
_atom_site_aniso_U_13
_atom_site_aniso_U_12
Si1A 0.0562(12) 0.0498(11) 0.0220(9) 0.0055(8) 0.0051(8) 0.0092(9)
Si1C 0.0595(13) 0.0404(11) 0.0346(11) -0.0002(8) 0.0015(9) -0.0135(9)
Si1D 0.0495(12) 0.0402(11) 0.0351(11) -0.0075(8) 0.0095(8) 0.0019(9)
Na5 0.0403(19) 0.0343(18) 0.0306(18) 0.000 0.0108(14) 0.000
Na1 0.044(2) 0.0301(18) 0.0278(17) -0.0029(13) 0.0118(15) -0.0005(14)
Si1B 0.0329(11) 0.0716(14) 0.0366(11) -0.0068(9) 0.0009(8) -0.0023(10)
Na2 0.0477(15) 0.0380(13) 0.0323(13) -0.0026(10) 0.0136(11) -0.0048(11)
Na4 0.0338(13) 0.0501(15) 0.0293(12) 0.0008(10) 0.0064(10) -0.0049(11)
Na3 0.0591(16) 0.0457(14) 0.0265(13) 0.0017(10) 0.0141(11) 0.0094(12)
O1 0.048(3) 0.028(2) 0.028(2) -0.0032(17) 0.0021(19) -0.0040(19)
N1D 0.031(3) 0.030(3) 0.035(3) 0.004(2) 0.006(2) -0.002(2)
N1C 0.038(3) 0.045(3) 0.026(3) 0.008(2) 0.007(2) 0.011(3)
N1A 0.035(3) 0.030(3) 0.022(3) -0.003(2) 0.002(2) 0.001(2)
C1D 0.030(3) 0.042(4) 0.035(4) -0.001(3) 0.010(3) -0.005(3)
C5A 0.038(4) 0.036(4) 0.034(4) 0.002(3) 0.003(3) 0.004(3)
C4A 0.075(5) 0.031(4) 0.044(4) 0.001(3) 0.017(4) 0.009(3)
C1C 0.029(3) 0.054(4) 0.021(3) -0.006(3) 0.008(3) -0.006(3)
C2D 0.035(4) 0.057(4) 0.028(4) 0.001(3) 0.002(3) -0.006(3)
C3A 0.058(5) 0.048(4) 0.039(4) -0.013(3) 0.002(3) 0.001(4)
C1A 0.028(3) 0.037(4) 0.028(3) -0.006(3) 0.007(3) -0.005(3)
C4C 0.040(4) 0.094(6) 0.040(4) 0.016(4) 0.008(3) 0.010(4)
C5C 0.041(4) 0.064(5) 0.030(4) 0.008(3) 0.019(3) 0.008(3)
C2A 0.042(4) 0.036(4) 0.023(3) -0.011(3) -0.001(3) -0.006(3)
C2C 0.032(4) 0.071(5) 0.031(4) -0.004(3) 0.008(3) -0.008(3)
C6 0.053(5) 0.073(5) 0.037(4) 0.002(3) 0.011(3) 0.009(4)
C4 0.059(4) 0.038(4) 0.032(4) 0.008(3) 0.016(3) 0.003(3)
C3D 0.038(4) 0.075(5) 0.043(4) 0.020(4) 0.003(3) 0.001(4)
C3C 0.033(4) 0.119(7) 0.020(4) 0.003(4) -0.004(3) -0.004(4)
C1 0.056(5) 0.061(5) 0.036(4) -0.004(3) -0.007(3) 0.011(4)
C5D 0.039(4) 0.036(4) 0.052(4) 0.009(3) 0.014(3) 0.002(3)
C8 0.059(5) 0.042(4) 0.060(5) 0.000(3) 0.030(4) -0.008(3)
C4D 0.044(4) 0.048(4) 0.055(5) 0.021(4) 0.007(4) 0.006(3)
C5 0.045(4) 0.046(4) 0.046(4) 0.003(3) 0.003(3) 0.005(3)
C2 0.067(6) 0.089(6) 0.056(5) -0.018(4) 0.009(4) -0.037(5)
C7 0.068(5) 0.074(5) 0.042(4) -0.014(4) -0.003(4) -0.016(4)
C3 0.134(8) 0.034(4) 0.042(4) -0.001(3) -0.007(5) -0.003(5)
O2 0.045(3) 0.044(2) 0.030(2) 0.005(2) 0.0072(19) 0.003(2)
N2B 0.043(3) 0.037(3) 0.026(3) -0.001(2) 0.010(2) -0.008(2)
N2A 0.041(3) 0.032(3) 0.025(3) -0.002(2) 0.003(2) 0.003(2)
N2D 0.034(3) 0.035(3) 0.031(3) 0.000(2) 0.007(2) 0.003(2)
N2C 0.029(3) 0.036(3) 0.023(3) -0.004(2) 0.001(2) 0.001(2)
C1B 0.073(5) 0.052(5) 0.040(4) -0.018(4) 0.042(4) -0.027(4)
C5B 0.184(10) 0.037(5) 0.093(7) 0.003(5) 0.110(7) 0.000(6)
C6A 0.046(4) 0.051(4) 0.047(4) 0.012(3) -0.001(3) 0.006(3)
C6D 0.066(5) 0.038(4) 0.083(5) 0.001(4) 0.013(4) 0.006(4)
C6C 0.073(5) 0.063(5) 0.061(5) 0.017(4) 0.024(4) 0.024(4)
C6B 0.296(15) 0.062(6) 0.105(7) 0.055(6) 0.126(9) 0.085(8)
N1B 0.110(5) 0.031(3) 0.053(4) 0.007(3) 0.052(4) 0.008(3)
C8D 0.061(5) 0.037(4) 0.053(4) 0.000(3) 0.007(3) 0.004(3)
C8B 0.045(4) 0.064(5) 0.049(4) 0.012(3) 0.007(3) 0.007(3)
C7D 0.064(5) 0.033(4) 0.064(5) -0.013(3) 0.006(4) -0.003(3)
C8C 0.068(5) 0.050(4) 0.047(4) 0.000(3) 0.017(4) 0.003(4)
C7A 0.052(5) 0.127(7) 0.052(5) 0.059(5) -0.012(4) 0.000(5)
C9A 0.083(6) 0.070(5) 0.041(4) 0.013(4) 0.024(4) 0.001(4)
C9D 0.089(6) 0.081(5) 0.059(5) -0.010(4) 0.029(4) 0.019(5)
C9B 0.041(5) 0.101(6) 0.130(7) -0.038(5) 0.032(5) -0.024(4)
C8A 0.171(9) 0.073(5) 0.030(4) 0.005(4) 0.003(5) 0.051(6)
C7C 0.164(9) 0.047(5) 0.054(5) -0.019(4) -0.015(5) 0.026(5)
C7B 0.102(7) 0.132(7) 0.033(4) 0.006(4) -0.016(4) 0.021(6)
C9C 0.073(6) 0.145(8) 0.107(7) 0.073(6) -0.022(5) -0.059(6)
C2B 0.102(7) 0.092(6) 0.090(6) -0.061(5) 0.068(5) -0.059(6)
C3B 0.167(13) 0.148(14) 0.184(14) -0.120(11) 0.157(12) -0.115(11)
C4B 0.241(18) 0.076(9) 0.26(2) -0.097(11) 0.225(17) -0.096(12)

loop_
_atom_type_symbol
_atom_type_description
_atom_type_scat_dispersion_real
_atom_type_scat_dispersion_imag
_atom_type_scat_source
C C 0.0033 0.0016 'International Tables Vol C Tables 4.2.6.8 and 6.1.1.4'
H H 0.0000 0.0000 'International Tables Vol C Tables 4.2.6.8 and 6.1.1.4'
N N 0.0061 0.0033 'International Tables Vol C Tables 4.2.6.8 and 6.1.1.4'
O O 0.0106 0.0060 'International Tables Vol C Tables 4.2.6.8 and 6.1.1.4'
Na Na 0.0362 0.0249 'International Tables Vol C Tables 4.2.6.8 and 6.1.1.4'
Si Si 0.0817 0.0704 'International Tables Vol C Tables 4.2.6.8 and 6.1.1.4'

loop_
_geom_angle_atom_site_label_1
_geom_angle_atom_site_label_2
_geom_angle_atom_site_label_3
_geom_angle
_geom_angle_site_symmetry_1
_geom_angle_site_symmetry_3
_geom_angle_publ_flag
N2A Si1A C8A 108.4(3) . . ?
N2A Si1A C9A 111.4(3) . . ?
C8A Si1A C9A 108.6(3) . . ?
N2A Si1A C7A 115.0(3) . . ?
C8A Si1A C7A 104.8(4) . . ?
C9A Si1A C7A 108.2(3) . . ?
N2C Si1C C8C 108.1(3) . . ?
N2C Si1C C7C 113.7(3) . . ?
C8C Si1C C7C 106.5(3) . . ?
N2C Si1C C9C 111.7(3) . . ?
C8C Si1C C9C 107.9(3) . . ?
C7C Si1C C9C 108.6(4) . . ?
N2D Si1D C8D 107.2(2) . . ?
N2D Si1D C7D 114.2(2) . . ?
C8D Si1D C7D 105.5(3) . . ?
N2D Si1D C9D 112.6(3) . . ?
C8D Si1D C9D 108.4(3) . . ?
C7D Si1D C9D 108.5(3) . . ?
N1D Na5 N1D 124.9(2) . 2_655 ?
N1D Na5 N2D 54.71(13) . . ?
N1D Na5 N2D 168.51(14) 2_655 . ?
N1D Na5 N2D 168.51(14) . 2_655 ?
N1D Na5 N2D 54.71(13) 2_655 2_655 ?
N2D Na5 N2D 128.5(2) . 2_655 ?
N1D Na5 O2 91.35(13) . . ?
N1D Na5 O2 82.93(13) 2_655 . ?
N2D Na5 O2 85.59(12) . . ?
N2D Na5 O2 99.81(13) 2_655 . ?
N1D Na5 O2 82.93(13) . 2_655 ?
N1D Na5 O2 91.35(13) 2_655 2_655 ?
N2D Na5 O2 99.81(13) . 2_655 ?
N2D Na5 O2 85.59(12) 2_655 2_655 ?
O2 Na5 O2 167.7(2) . 2_655 ?
N1D Na5 C1D 28.76(14) . . ?
N1D Na5 C1D 153.6(2) 2_655 . ?
N2D Na5 C1D 28.29(14) . . ?
N2D Na5 C1D 149.65(19) 2_655 . ?
O2 Na5 C1D 96.62(13) . . ?
O2 Na5 C1D 83.63(13) 2_655 . ?
N1D Na5 C1D 153.6(2) . 2_655 ?
N1D Na5 C1D 28.76(13) 2_655 2_655 ?
N2D Na5 C1D 149.65(19) . 2_655 ?
N2D Na5 C1D 28.29(14) 2_655 2_655 ?
O2 Na5 C1D 83.63(13) . 2_655 ?
O2 Na5 C1D 96.62(13) 2_655 2_655 ?
C1D Na5 C1D 177.7(3) . 2_655 ?
N1D Na5 Na4 51.53(11) . . ?
N1D Na5 Na4 121.53(12) 2_655 . ?
N2D Na5 Na4 47.90(10) . . ?
N2D Na5 Na4 139.79(11) 2_655 . ?
O2 Na5 Na4 45.00(8) . . ?
O2 Na5 Na4 133.16(8) 2_655 . ?
C1D Na5 Na4 51.69(12) . . ?
C1D Na5 Na4 128.63(12) 2_655 . ?
N1D Na5 Na4 121.53(12) . 2_655 ?
N1D Na5 Na4 51.53(11) 2_655 2_655 ?
N2D Na5 Na4 139.79(11) . 2_655 ?
N2D Na5 Na4 47.90(10) 2_655 2_655 ?
O2 Na5 Na4 133.16(8) . 2_655 ?
O2 Na5 Na4 45.00(8) 2_655 2_655 ?
C1D Na5 Na4 128.63(12) . 2_655 ?
C1D Na5 Na4 51.69(12) 2_655 2_655 ?
Na4 Na5 Na4 167.69(12) . 2_655 ?
O1 Na1 O1 180.00(16) 7_556 . ?
O1 Na1 N1A 89.13(12) 7_556 . ?
O1 Na1 N1A 90.87(12) . . ?
O1 Na1 N1A 90.87(12) 7_556 7_556 ?
O1 Na1 N1A 89.13(12) . 7_556 ?
N1A Na1 N1A 180.00(15) . 7_556 ?
O1 Na1 N2A 85.33(12) 7_556 7_556 ?
O1 Na1 N2A 94.67(12) . 7_556 ?
N1A Na1 N2A 126.49(13) . 7_556 ?
N1A Na1 N2A 53.51(13) 7_556 7_556 ?
O1 Na1 N2A 94.67(12) 7_556 . ?
O1 Na1 N2A 85.33(12) . . ?
N1A Na1 N2A 53.51(13) . . ?
N1A Na1 N2A 126.49(13) 7_556 . ?
N2A Na1 N2A 180.000(1) 7_556 . ?
O1 Na1 C1A 96.27(13) 7_556 7_556 ?
O1 Na1 C1A 83.73(13) . 7_556 ?
N1A Na1 C1A 151.44(13) . 7_556 ?
N1A Na1 C1A 28.56(13) 7_556 7_556 ?
N2A Na1 C1A 27.40(13) 7_556 7_556 ?
N2A Na1 C1A 152.60(13) . 7_556 ?
O1 Na1 C1A 83.73(13) 7_556 . ?
O1 Na1 C1A 96.27(13) . . ?
N1A Na1 C1A 28.56(13) . . ?
N1A Na1 C1A 151.44(13) 7_556 . ?
N2A Na1 C1A 152.60(13) 7_556 . ?
N2A Na1 C1A 27.40(13) . . ?

loop_
_geom_bond_atom_site_label_1
_geom_bond_atom_site_label_2
_geom_bond_distance
_geom_bond_site_symmetry_2
_geom_bond_publ_flag
Si1A N2A 1.715(4) . ?
Si1A C8A 1.822(6) . ?
Si1A C9A 1.856(6) . ?
Si1A C7A 1.886(6) . ?
Si1C N2C 1.701(4) . ?
Si1C C8C 1.864(6) . ?
Si1C C7C 1.875(6) . ?
Si1C C9C 1.876(7) . ?
Si1D N2D 1.703(4) . ?
Si1D C8D 1.865(6) . ?
Si1D C7D 1.883(6) . ?
Si1D C9D 1.884(6) . ?
Na5 N1D 2.494(4) . ?
Na5 N1D 2.494(4) 2_655 ?
Na5 N2D 2.505(4) . ?
Na5 N2D 2.505(4) 2_655 ?
Na5 O2 2.692(4) . ?
Na5 O2 2.692(4) 2_655 ?
Na5 C1D 2.836(5) . ?
Na5 C1D 2.836(5) 2_655 ?
Na5 Na4 3.256(2) . ?
Na5 Na4 3.256(2) 2_655 ?
Na1 O1 2.505(3) 7_556 ?
Na1 O1 2.505(3) . ?
Na1 N1A 2.520(4) . ?
Na1 N1A 2.520(4) 7_556 ?
Na1 N2A 2.605(4) 7_556 ?
Na1 N2A 2.605(4) . ?
Na1 C1A 2.892(5) 7_556 ?
Na1 C1A 2.892(5) . ?
Na1 Na2 3.287(2) 7_556 ?
Na1 Na2 3.287(2) . ?
Si1B N2B 1.715(5) . ?
Si1B C8B 1.869(6) . ?
Si1B C7B 1.880(6) . ?
Si1B C9B 1.882(6) . ?
Na2 O1 2.345(4) . ?
Na2 N2B 2.408(5) . ?
Na2 N2A 2.436(5) . ?
Na2 N1A 2.578(5) . ?
Na2 N1B 2.607(5) . ?
Na2 C1A 2.685(6) . ?
Na2 C1B 2.752(6) . ?
Na2 Na3 3.517(3) . ?
Na4 O2 2.335(4) . ?
Na4 N2C 2.417(5) . ?
Na4 N2D 2.437(5) . ?
Na4 N1D 2.592(5) . ?
Na4 N1C 2.624(5) . ?
Na4 C1D 2.683(6) . ?
Na4 C1C 2.741(6) . ?
Na4 Na3 3.523(3) . ?
Na3 N2C 2.421(4) . ?
Na3 N2B 2.443(4) . ?
Na3 N1C 2.499(4) . ?
Na3 N1B 2.523(5) . ?
Na3 C1B 2.676(6) . ?
Na3 C1C 2.689(5) . ?
O1 C4 1.443(6) . ?
O1 C1 1.454(6) . ?
N1D C5D 1.364(6) . ?
N1D C1D 1.364(6) . ?
N1C C5C 1.353(7) . ?
N1C C1C 1.367(6) . ?
N1A C5A 1.348(6) . ?
N1A C1A 1.383(6) . ?
C1D N2D 1.344(6) . ?
C1D C2D 1.446(7) . ?
C5A C4A 1.381(7) . ?
C5A C6A 1.506(7) . ?
C4A C3A 1.383(7) . ?
C1C N2C 1.352(6) . ?
C1C C2C 1.432(7) . ?
C2D C3D 1.362(7) . ?
C3A C2A 1.358(7) . ?
C1A N2A 1.332(6) . ?
C1A C2A 1.440(7) . ?
C4C C5C 1.375(8) . ?
C4C C3C 1.384(8) . ?
C5C C6C 1.514(8) . ?
C2C C3C 1.394(8) . ?
C6 C7 1.484(8) . ?
C6 C5 1.507(7) . ?
C4 C3 1.489(8) . ?
C3D C4D 1.386(8) . ?
C1 C2 1.463(8) . ?
C5D C4D 1.379(7) . ?
C5D C6D 1.512(7) . ?
C8 O2 1.464(6) . ?
C8 C7 1.502(8) . ?
C5 O2 1.435(6) . ?
C2 C3 1.479(9) . ?
N2B C1B 1.344(7) . ?
C1B N1B 1.382(8) . ?
C1B C2B 1.435(9) . ?
C5B C4B 1.340(14) . ?
C5B N1B 1.355(8) . ?
C5B C6B 1.556(13) . ?
C2B C3B 1.431(14) . ?
C3B C4B 1.366(18) . ?
